data_2008272
loop_
_publ_author_name
'Wojciech M. Wolf'

_publ_section_title
;
 X-ray investigations of sulfur-containing fungicides. I.
 4'-{[Benzoyl(4-tolylhydrazono)methyl]sulfonyl}acetanilide
;
_journal_issue 3
_journal_name_full 'Acta Crystallographica Section C'
_journal_page_first 469
_journal_page_last 472
_journal_paper_doi 10.1107/S0108270198013559
_journal_volume 55
_journal_year 1999
_chemical_formula_sum 'C23 H21 N3 O4 S'
_chemical_formula_weight 435.49
_chemical_name_systematic ' [1-(4-methylphenylazo)-2-oxo-2-phenylethyl)-(4-acetanilide) sulfone'
_space_group_IT_number 14
_symmetry_cell_setting monoclinic
_symmetry_space_group_name_Hall '-P 2yn'
_symmetry_space_group_name_H-M 'P 1 21/n 1'
_cell_angle_alpha 90.00
_cell_angle_beta 95.910(10)
_cell_angle_gamma 90.00
_cell_formula_units_Z 4
_cell_length_a 11.687(2)
_cell_length_b 7.5760(10)
_cell_length_c 24.153(3)
_cell_measurement_reflns_used 45
_cell_measurement_temperature 293(2)
_cell_measurement_theta_max 14.5
_cell_measurement_theta_min 5
_cell_volume 2127.2(5)
_computing_cell_refinement 'P3 Diffractometer Program'
_computing_data_collection 'P3 Diffractometer Program (Siemens, 1989)'
_computing_data_reduction 'XDISK (Siemens, 1991)'
_computing_molecular_graphics 'SYBYL (Tripos, 1996), XP (Siemens, 1990)'
_computing_publication_material SHELXL97
_computing_structure_refinement 'SHELXL-97 (Sheldrick, 1997)'
_computing_structure_solution 'SHELXS-86 (Sheldrick, 1986)'
_diffrn_ambient_temperature 293(2)
_diffrn_measured_fraction_theta_full 0.913
_diffrn_measured_fraction_theta_max 0.913
_diffrn_measurement_device_type 'Siemens P3'
_diffrn_measurement_method \w--2\q
_diffrn_radiation_monochromator graphite
_diffrn_radiation_source 'fine-focus sealed tube'
_diffrn_radiation_type MoK\a
_diffrn_radiation_wavelength 0.71073
_diffrn_reflns_av_R_equivalents 0.0299
_diffrn_reflns_av_sigmaI/netI 0.0254
_diffrn_reflns_limit_h_max 15
_diffrn_reflns_limit_h_min -15
_diffrn_reflns_limit_k_max 9
_diffrn_reflns_limit_k_min -1
_diffrn_reflns_limit_l_max 31
_diffrn_reflns_limit_l_min -1
_diffrn_reflns_number 5897
_diffrn_reflns_theta_full 27.56
_diffrn_reflns_theta_max 27.56
_diffrn_reflns_theta_min 1.87
_diffrn_standards_decay_% 8
_diffrn_standards_interval_count 97
_diffrn_standards_number 3
_exptl_absorpt_coefficient_mu 0.188
_exptl_absorpt_correction_T_max 0.78
_exptl_absorpt_correction_T_min 0.72
_exptl_absorpt_correction_type none
_exptl_crystal_colour yellow
_exptl_crystal_density_diffrn 1.360
_exptl_crystal_density_method 'not measured'
_exptl_crystal_description prism
_exptl_crystal_F_000 912
_exptl_crystal_size_max 0.60
_exptl_crystal_size_mid 0.50
_exptl_crystal_size_min 0.35
_refine_diff_density_max 0.260
_refine_diff_density_min -0.344
_refine_ls_extinction_method none
_refine_ls_goodness_of_fit_ref 1.020
_refine_ls_hydrogen_treatment refall
_refine_ls_matrix_type full
_refine_ls_number_parameters 364
_refine_ls_number_reflns 4821
_refine_ls_number_restraints 0
_refine_ls_restrained_S_all 1.020
_refine_ls_R_factor_all 0.0598
_refine_ls_R_factor_gt 0.0417
_refine_ls_shift/su_max 0.026
_refine_ls_shift/su_mean 0.003
_refine_ls_structure_factor_coef Fsqd
_refine_ls_weighting_details 'w = 1/[\s^2^(Fo^2^)+(0.1120P)^2^+0.4735P] where P=(Fo^2^+2Fc^2^)/3'
_refine_ls_weighting_scheme calc
_refine_ls_wR_factor_ref 0.1711
_reflns_number_gt 3666
_reflns_number_total 4821
_reflns_threshold_expression I>2sigma(I)
_cod_data_source_file ka1293.cif
_cod_data_source_block cscc
_cod_depositor_comments
;
The following automatic conversions were performed:

'_refine_ls_weighting_scheme' value 'calc w =
1/[\s^2^(Fo^2^)+(0.1120P)^2^+0.4735P] where P=(Fo^2^+2Fc^2^)/3' was
changed to 'calc'. New tag '_refine_ls_weighting_details' was
created. The value of the new tag was set to 'w =
1/[\s^2^(Fo^2^)+(0.1120P)^2^+0.4735P] where P=(Fo^2^+2Fc^2^)/3'.

Automatic conversion script
Id: cif_fix_values 3143 2015-03-26 13:38:13Z robertas 
;
_cod_original_sg_symbol_H-M 'P 21/n'
_cod_database_code 2008272

loop_
_symmetry_equiv_pos_as_xyz
'x, y, z'
'-x+1/2, y+1/2, -z+1/2'
'-x, -y, -z'
'x-1/2, -y-1/2, z-1/2'

loop_
_atom_site_label
_atom_site_fract_x
_atom_site_fract_y
_atom_site_fract_z
_atom_site_U_iso_or_equiv
_atom_site_adp_type
_atom_site_type_symbol
S 0.61771(5) 0.10120(8) 0.18628(2) 0.05070(19) Uani S
N1 0.47373(14) -0.0311(2) 0.26021(6) 0.0405(4) Uani N
N2 0.55791(15) -0.0589(3) 0.29849(7) 0.0444(4) Uani N
N3 0.63797(16) -0.3073(3) -0.02123(7) 0.0472(4) Uani N
O1 0.61000(17) 0.2845(2) 0.17148(7) 0.0679(5) Uani O
O2 0.70611(14) 0.0483(3) 0.22934(7) 0.0691(5) Uani O
O3 0.38766(15) 0.0889(2) 0.12286(6) 0.0604(5) Uani O
O4 0.63126(18) -0.5942(2) 0.00521(8) 0.0692(5) Uani O
C1 0.48443(17) 0.0326(3) 0.21042(8) 0.0428(4) Uani C
C2 0.38030(18) 0.0484(3) 0.17164(8) 0.0435(4) Uani C
C3 0.26377(17) 0.0115(3) 0.18977(7) 0.0402(4) Uani C
C4 0.22919(19) 0.0715(3) 0.23996(8) 0.0455(5) Uani C
C5 0.1167(2) 0.0429(4) 0.25192(10) 0.0557(6) Uani C
C6 0.0397(2) -0.0459(4) 0.21516(11) 0.0612(6) Uani C
C7 0.0735(2) -0.1063(4) 0.16538(11) 0.0609(6) Uani C
C8 0.1840(2) -0.0761(3) 0.15226(9) 0.0506(5) Uani C
C9 0.63351(17) -0.0225(3) 0.12616(8) 0.0446(5) Uani C
C10 0.62553(17) 0.0628(3) 0.07513(8) 0.0437(5) Uani C
C11 0.63210(17) -0.0354(3) 0.02764(8) 0.0424(4) Uani C
C12 0.64162(16) -0.2174(3) 0.02979(8) 0.0424(4) Uani C
C13 0.6529(2) -0.3022(3) 0.08162(10) 0.0577(6) Uani C
C14 0.6498(2) -0.2039(3) 0.12953(9) 0.0571(6) Uani C
C15 0.63072(18) -0.4841(3) -0.03130(10) 0.0512(5) Uani C
C16 0.6228(3) -0.5323(4) -0.09191(13) 0.0692(7) Uani C
C17 0.53446(16) -0.1175(3) 0.35167(8) 0.0389(4) Uani C
C18 0.42369(17) -0.1356(3) 0.36577(9) 0.0487(5) Uani C
C19 0.40707(18) -0.1893(3) 0.41912(9) 0.0516(5) Uani C
C20 0.49753(19) -0.2230(3) 0.45897(8) 0.0446(5) Uani C
C21 0.6071(2) -0.2090(4) 0.44315(9) 0.0546(6) Uani C
C22 0.62651(18) -0.1564(4) 0.39000(9) 0.0521(5) Uani C
C23 0.4771(3) -0.2720(5) 0.51792(11) 0.0641(7) Uani C
H2 0.630(3) -0.037(4) 0.2903(12) 0.071(8) Uiso H
H3 0.621(2) -0.237(3) -0.0507(11) 0.051(6) Uiso H
H4 0.281(2) 0.137(3) 0.2654(10) 0.048(6) Uiso H
H5 0.097(3) 0.089(4) 0.2840(13) 0.074(9) Uiso H
H6 -0.041(3) -0.068(4) 0.2224(13) 0.079(9) Uiso H
H7 0.025(2) -0.172(4) 0.1398(12) 0.066(8) Uiso H
H8 0.207(2) -0.125(3) 0.1198(11) 0.058(7) Uiso H
H10 0.615(2) 0.188(3) 0.0730(10) 0.047(6) Uiso H
H11 0.630(2) 0.017(3) -0.0054(11) 0.057(7) Uiso H
H13 0.656(3) -0.440(4) 0.0814(13) 0.089(10) Uiso H
H14 0.660(2) -0.260(4) 0.1669(12) 0.065(7) Uiso H
H161 0.606(3) -0.659(6) -0.0978(17) 0.113(12) Uiso H
H162 0.694(3) -0.506(5) -0.1094(15) 0.106(12) Uiso H
H163 0.554(4) -0.483(7) -0.1133(19) 0.137(16) Uiso H
H18 0.365(3) -0.107(4) 0.3385(13) 0.074(9) Uiso H
H19 0.322(3) -0.214(4) 0.4268(12) 0.079(9) Uiso H
H21 0.662(2) -0.233(3) 0.4693(11) 0.056(7) Uiso H
H22 0.701(2) -0.134(4) 0.3769(11) 0.062(7) Uiso H
H231 0.480(4) -0.174(7) 0.540(2) 0.135(16) Uiso H
H232 0.541(3) -0.351(5) 0.5333(14) 0.089(10) Uiso H
H233 0.416(4) -0.348(6) 0.5200(17) 0.115(14) Uiso H

loop_
_atom_site_aniso_label
_atom_site_aniso_U_11
_atom_site_aniso_U_22
_atom_site_aniso_U_33
_atom_site_aniso_U_12
_atom_site_aniso_U_13
_atom_site_aniso_U_23
_atom_site_aniso_type_symbol
S 0.0527(3) 0.0660(4) 0.0357(3) -0.0132(2) 0.0160(2) 0.0013(2) S
N1 0.0490(9) 0.0447(9) 0.0289(7) -0.0013(7) 0.0096(6) 0.0017(6) N
N2 0.0412(8) 0.0603(11) 0.0327(8) -0.0036(8) 0.0083(7) 0.0048(7) N
N3 0.0583(10) 0.0473(10) 0.0389(9) 0.0040(8) 0.0184(8) 0.0089(8) O
O1 0.0914(13) 0.0603(11) 0.0575(10) -0.0211(9) 0.0336(9) -0.0041(8) O
O2 0.0519(9) 0.1156(16) 0.0408(8) -0.0171(9) 0.0107(7) 0.0051(9) O
O3 0.0639(10) 0.0854(12) 0.0339(8) 0.0045(8) 0.0148(7) 0.0193(7) O
O4 0.0858(12) 0.0492(10) 0.0737(12) 0.0067(9) 0.0138(10) 0.0178(8) O
C1 0.0502(10) 0.0493(11) 0.0310(9) -0.0022(9) 0.0133(8) 0.0030(8) C
C2 0.0551(11) 0.0464(11) 0.0308(9) 0.0028(9) 0.0122(8) 0.0055(8) C
C3 0.0476(10) 0.0438(10) 0.0296(8) 0.0051(8) 0.0065(7) 0.0060(7) C
C4 0.0533(11) 0.0514(12) 0.0326(10) 0.0054(9) 0.0076(8) 0.0014(8) C
C5 0.0592(13) 0.0702(15) 0.0401(11) 0.0144(11) 0.0165(10) 0.0068(11) C
C6 0.0529(13) 0.0780(17) 0.0543(14) 0.0036(12) 0.0137(10) 0.0178(12) C
C7 0.0611(14) 0.0728(17) 0.0479(13) -0.0083(12) 0.0008(11) 0.0044(12) C
C8 0.0611(13) 0.0587(13) 0.0325(10) 0.0005(10) 0.0070(9) 0.0008(9) C
C9 0.0425(10) 0.0585(12) 0.0349(9) -0.0015(9) 0.0136(8) 0.0075(9) C
C10 0.0459(10) 0.0484(12) 0.0385(10) -0.0056(9) 0.0118(8) 0.0080(8) C
C11 0.0465(10) 0.0492(11) 0.0331(9) -0.0001(9) 0.0126(8) 0.0128(8) C
C12 0.0411(9) 0.0504(11) 0.0382(10) 0.0041(8) 0.0158(8) 0.0094(8) C
C13 0.0769(15) 0.0531(13) 0.0457(12) 0.0185(11) 0.0196(11) 0.0171(10) C
C14 0.0713(14) 0.0637(15) 0.0383(11) 0.0111(12) 0.0160(10) 0.0191(10) C
C15 0.0467(11) 0.0493(12) 0.0598(13) 0.0042(9) 0.0162(10) 0.0060(10) C
C16 0.0821(19) 0.0600(16) 0.0691(18) -0.0080(14) 0.0243(15) -0.0111(14) C
C17 0.0428(9) 0.0456(10) 0.0292(8) 0.0002(8) 0.0086(7) 0.0012(7) C
C18 0.0380(10) 0.0720(15) 0.0359(10) -0.0018(9) 0.0026(8) 0.0098(10) C
C19 0.0440(10) 0.0703(15) 0.0426(11) 0.0008(10) 0.0141(8) 0.0094(10) C
C20 0.0563(11) 0.0456(11) 0.0330(9) 0.0065(9) 0.0092(8) 0.0026(8) C
C21 0.0514(12) 0.0726(16) 0.0384(11) 0.0099(11) -0.0023(9) 0.0099(10) C
C22 0.0393(10) 0.0754(15) 0.0422(11) 0.0042(10) 0.0073(8) 0.0057(10) C
C23 0.0868(19) 0.0696(17) 0.0379(11) 0.0108(16) 0.0157(12) 0.0115(12) C

loop_
_atom_type_symbol
_atom_type_description
_atom_type_scat_dispersion_real
_atom_type_scat_dispersion_imag
_atom_type_scat_source
C C 0.0033 0.0016 'International Tables Vol C Tables 4.2.6.8 and 6.1.1.4'
H H 0.0000 0.0000 'International Tables Vol C Tables 4.2.6.8 and 6.1.1.4'
N N 0.0061 0.0033 'International Tables Vol C Tables 4.2.6.8 and 6.1.1.4'
O O 0.0106 0.0060 'International Tables Vol C Tables 4.2.6.8 and 6.1.1.4'
S S 0.1246 0.1234 'International Tables Vol C Tables 4.2.6.8 and 6.1.1.4'

loop_
_geom_angle_atom_site_label_1
_geom_angle_atom_site_label_2
_geom_angle_atom_site_label_3
_geom_angle
_geom_angle_publ_flag
O1 S O2 118.03(12) yes
O1 S C9 108.68(10) yes
O2 S C9 108.61(11) yes
O1 S C1 109.07(11) yes
O2 S C1 105.41(9) yes
C9 S C1 106.44(10) yes
N2 N1 C1 125.16(17) yes
N1 N2 C17 119.72(16) yes
C15 N3 C12 128.96(18) no
N1 C1 C2 117.71(17) yes
N1 C1 S 124.84(16) yes
C2 C1 S 117.45(14) yes
O3 C2 C1 119.92(18) yes
O3 C2 C3 118.81(19) yes
C1 C2 C3 121.25(16) yes
C4 C3 C8 118.98(19) no
C4 C3 C2 123.16(19) no
C8 C3 C2 117.68(18) no
C5 C4 C3 119.7(2) no
C6 C5 C4 120.8(2) no
C5 C6 C7 119.8(2) no
C8 C7 C6 120.2(2) no
C7 C8 C3 120.5(2) no
C10 C9 C14 120.6(2) no
C10 C9 S 118.95(18) no
C14 C9 S 120.39(15) no
C11 C10 C9 119.0(2) no
C10 C11 C12 121.23(18) no
C11 C12 C13 119.3(2) no
C11 C12 N3 117.06(17) no
C13 C12 N3 123.6(2) no
C14 C13 C12 119.6(2) no
C13 C14 C9 120.0(2) no
O4 C15 N3 123.4(2) no
O4 C15 C16 122.4(2) no
N3 C15 C16 114.2(2) no
C22 C17 C18 120.06(18) no
C22 C17 N2 117.87(17) no
C18 C17 N2 122.07(18) no
C17 C18 C19 118.99(19) no
C20 C19 C18 122.24(19) no
C21 C20 C19 117.39(19) no
C21 C20 C23 121.4(2) no
C19 C20 C23 121.2(2) no
C20 C21 C22 121.7(2) no
C17 C22 C21 119.57(19) no

loop_
_geom_bond_atom_site_label_1
_geom_bond_atom_site_label_2
_geom_bond_site_symmetry_1
_geom_bond_site_symmetry_2
_geom_bond_distance
_geom_bond_publ_flag
S O1 . . 1.435(2) yes
S O2 . . 1.4453(19) yes
S C9 . . 1.754(2) yes
S C1 . . 1.795(2) yes
N1 N2 . . 1.296(2) yes
N1 C1 . . 1.314(2) yes
N2 C17 . . 1.412(2) yes
N3 C15 . . 1.363(3) no
N3 C12 . . 1.405(3) no
O3 C2 . . 1.229(2) yes
O4 C15 . . 1.213(3) no
C1 C2 . . 1.462(3) yes
C2 C3 . . 1.499(3) yes
C3 C4 . . 1.393(3) no
C3 C8 . . 1.399(3) no
C4 C5 . . 1.391(3) no
C5 C6 . . 1.374(4) no
C6 C7 . . 1.382(4) no
C7 C8 . . 1.379(4) no
C9 C10 . . 1.386(3) no
C9 C14 . . 1.388(3) no
C10 C11 . . 1.376(3) no
C11 C12 . . 1.384(3) no
C12 C13 . . 1.401(3) no
C13 C14 . . 1.380(3) no
C15 C16 . . 1.502(4) no
C17 C22 . . 1.377(3) no
C17 C18 . . 1.379(3) no
C18 C19 . . 1.384(3) no
C19 C20 . . 1.378(3) no
C20 C21 . . 1.377(3) no
C20 C23 . . 1.514(3) no
C21 C22 . . 1.385(3) no
N2 H2 . . 0.90(3) no
N3 H3 . . 0.90(3) no
C4 H4 . . 0.96(2) no
C5 H5 . . 0.90(3) no
C6 H6 . . 0.99(3) no
C7 H7 . . 0.93(3) no
C8 H8 . . 0.93(3) no
C10 H10 . . 0.96(3) no
C11 H11 . . 0.89(3) no
C13 H13 . . 1.05(3) no
C14 H14 . . 1.00(3) no
C16 H161 . . 0.99(5) no
C16 H162 . . 0.99(4) no
C16 H163 . . 0.99(5) no
C18 H18 . . 0.93(3) no
C19 H19 . . 1.04(3) no
C21 H21 . . 0.87(3) no
C22 H22 . . 0.97(3) no
C23 H231 . . 0.91(5) no
C23 H232 . . 0.99(4) no
C23 H233 . . 0.93(4) no

loop_
_geom_hbond_atom_site_label_D
_geom_hbond_atom_site_label_H
_geom_hbond_atom_site_label_A
_geom_hbond_site_symmetry_A
_geom_hbond_distance_DH
_geom_hbond_distance_HA
_geom_hbond_distance_DA
_geom_hbond_angle_DHA
N2 H2 O2 . 0.90(3) 1.91(3) 2.654(3) 139(3)
N3 H3 O3 3_655 0.90(2) 2.06(2) 2.949(3) 169(2)

loop_
_geom_torsion_atom_site_label_1
_geom_torsion_atom_site_label_2
_geom_torsion_atom_site_label_3
_geom_torsion_atom_site_label_4
_geom_torsion
_geom_torsion_publ_flag
S C1 C2 O3 7.7(3) yes
S C1 N1 N2 -2.3(3) yes
O1 S C1 C2 60.24(19) yes
O1 S C1 N1 -120.00(19) yes
O2 S C1 C2 -172.10(17) yes
O2 S C1 N1 7.7(2) yes
S C1 C2 C3 -173.88(15) no
N1 C1 C2 O3 -172.1(2) no
N1 C1 C2 C3 6.3(3) no
N2 N1 C1 C2 177.51(19) no
C1 N1 N2 C17 175.96(19) no
C9 S C1 N1 122.91(19) no
C9 S C1 C2 -56.85(19) no
C12 N3 C15 O4 -3.3(4) no
C12 N3 C15 C16 177.1(2) no
